data_8104125
loop_
_publ_author_name
'Wiesmann, M.'
'Weitzel, H.'
'Geselle, M.'
'Fuess, H.'

_publ_section_title
;
 Crystal structure of lithium copper molybdate, Li2 Cu2 (Mo O4)3
;
_journal_name_full 'Zeitschrift fuer Kristallographie (149,1979-)'
_journal_page_first 615
_journal_page_last 615
_journal_volume 209
_journal_year 1994
_chemical_formula_sum 'Cu2.06 Li1.94 Mo3 O12'
_chemical_name_systematic 'Li1.94 Cu2.06 (Mo O4)3'
_space_group_IT_number 14
_symmetry_space_group_name_Hall '-P 2ybc'
_symmetry_space_group_name_H-M 'P 1 21/c 1'
_cell_angle_alpha 90
_cell_angle_beta 120.941
_cell_angle_gamma 90
_cell_formula_units_Z 4
_cell_length_a 10.4796
_cell_length_b 5.0172
_cell_length_c 20.379
_cell_volume 919.016
_citation_journal_id_ASTM ZEKRDZ
_cod_data_source_file Wiesmann_ZEKRDZ_1994_1620.cif
_cod_data_source_block Cu2.06Li1.94Mo3O12
_cod_original_cell_volume 919.0157
_cod_database_code 8104125

loop_
_symmetry_equiv_pos_as_xyz
x,y,z
-x,y+1/2,-z+1/2
-x,-y,-z
x,-y-1/2,z-1/2

loop_
_atom_site_label
_atom_site_type_symbol
_atom_site_fract_x
_atom_site_fract_y
_atom_site_fract_z
_atom_site_occupancy
_atom_site_U_iso_or_equiv
Li1 Li+1 0.074 0.2068 0.32393 0.72 0.0
Cu3 Cu+1 0.5986 0.752 0.52593 0.5 0.0
Cu2 Cu+1 0.953 0.7519 0.52594 0.49 0.0
O3 O-2 0.2581 0.4304 0.3742 1 0.0
O12 O-2 0.5746 0.426 0.4605 1 0.0
O1 O-2 0.915 0.9169 0.4257 1 0.0
Cu1 Cu+1 0.074 0.2068 0.32393 0.28 0.0
O8 O-2 0.7593 0.955 0.5094 1 0.0
Li4 Li+1 0.4998 0.8887 0.2498 0.21 0.0
Li2 Li+1 0.953 0.7519 0.52594 0.51 0.0
Mo3 Mo+6 0.69244 0.2245 0.44246 1 0.0
O6 O-2 0.9912 0.432 0.3744 1 0.0
O11 O-2 0.8464 0.428 0.4609 1 0.0
O4 O-2 0.6828 0.6428 0.2948 1 0.0
Mo2 Mo+6 0.87124 0.7185 0.34414 1 0.0
Li3 Li+1 0.5986 0.752 0.52593 0.5 0.0
O2 O-2 0.4364 0.9138 0.4255 1 0.0
O9 O-2 0.596 0.13 0.3463 1 0.0
O10 O-2 0.912 0.9313 0.289 1 0.0
Mo1 Mo+6 0.31703 0.7186 0.34412 1 0.0
O7 O-2 0.1641 0.931 0.2888 1 0.0
Cu4 Cu+1 0.4998 0.8887 0.2498 0.79 0.0
O5 O-2 0.4079 0.639 0.2948 1 0.0
